data_1561292
loop_
_publ_author_name
'Zhang, Mei-Na'
'Fan, Ting-Ting'
'Wang, Qiu-Shuang'
'Han, Hong-Liang'
'Li, Xia'

_publ_section_title
;
 Zn/Cd/Cu- frameworks constructed by 3,3&#x2032;-diphenyldicarboxylate and
 1,4-bis(1,2,4-triazol-1-yl)butane: Syntheses, structure, luminescence and
 luminescence sensing for metal ion in aqueous medium
;
_journal_name_full 'Journal of Solid State Chemistry'
_journal_page_first 744
_journal_page_last 752
_journal_paper_doi 10.1016/j.jssc.2017.12.005
_journal_volume 258
_journal_year 2018
_chemical_formula_sum 'C50 H36 Cu3 N6 O12'
_chemical_formula_weight 1103.47
_space_group_IT_number 2
_space_group_name_Hall '-P 1'
_space_group_name_H-M_alt 'P -1'
_symmetry_cell_setting triclinic
_symmetry_space_group_name_H-M 'P -1'
_atom_sites_solution_hydrogens geom
_atom_sites_solution_primary direct
_atom_sites_solution_secondary difmap
_cell_angle_alpha 106.87(3)
_cell_angle_beta 108.55(3)
_cell_angle_gamma 104.63(3)
_cell_formula_units_Z 1
_cell_length_a 10.478(2)
_cell_length_b 10.930(2)
_cell_length_c 12.312(3)
_cell_measurement_reflns_used 8418
_cell_measurement_temperature 293(2)
_cell_measurement_theta_max 26.83
_cell_measurement_theta_min 3.17
_cell_volume 1183.2(7)
_computing_structure_refinement 'SHELXL-97 (Sheldrick, 1997)'
_computing_structure_solution 'SHELXS-97 (Sheldrick, 1990)'
_diffrn_ambient_temperature 293(2)
_diffrn_measured_fraction_theta_full 0.998
_diffrn_measured_fraction_theta_max 0.998
_diffrn_measurement_device_type 'Rigaku Saturn724 CCD'
_diffrn_radiation_monochromator graphite
_diffrn_radiation_source 'fine-focus sealed tube'
_diffrn_radiation_type MoK\a
_diffrn_radiation_wavelength 0.71073
_diffrn_reflns_av_R_equivalents 0.0395
_diffrn_reflns_av_sigmaI/netI 0.0355
_diffrn_reflns_limit_h_max 12
_diffrn_reflns_limit_h_min -12
_diffrn_reflns_limit_k_max 12
_diffrn_reflns_limit_k_min -12
_diffrn_reflns_limit_l_max 14
_diffrn_reflns_limit_l_min -14
_diffrn_reflns_number 19668
_diffrn_reflns_theta_full 25.01
_diffrn_reflns_theta_max 25.01
_diffrn_reflns_theta_min 3.48
_exptl_absorpt_coefficient_mu 1.407
_exptl_absorpt_correction_T_max 1.0000
_exptl_absorpt_correction_T_min 0.6878
_exptl_absorpt_correction_type multi-scan
_exptl_absorpt_process_details 'SADABS; Bruker, 2000'
_exptl_crystal_colour blue
_exptl_crystal_density_diffrn 1.549
_exptl_crystal_density_method 'not measured'
_exptl_crystal_description needle
_exptl_crystal_F_000 561
_exptl_crystal_size_max 0.265
_exptl_crystal_size_mid 0.153
_exptl_crystal_size_min 0.072
_platon_squeeze_details
;
;
_refine_diff_density_max 0.892
_refine_diff_density_min -0.477
_refine_diff_density_rms 0.084
_refine_ls_extinction_method none
_refine_ls_goodness_of_fit_ref 1.050
_refine_ls_hydrogen_treatment mixed
_refine_ls_matrix_type full
_refine_ls_number_parameters 322
_refine_ls_number_reflns 4167
_refine_ls_number_restraints 0
_refine_ls_restrained_S_all 1.050
_refine_ls_R_factor_all 0.0520
_refine_ls_R_factor_gt 0.0390
_refine_ls_shift/su_max 0.001
_refine_ls_shift/su_mean 0.000
_refine_ls_structure_factor_coef Fsqd
_refine_ls_weighting_details 'calc w=1/[\s^2^(Fo^2^)+(0.0626P)^2^+0.8995P] where P=(Fo^2^+2Fc^2^)/3'
_refine_ls_weighting_scheme calc
_refine_ls_wR_factor_gt 0.1043
_refine_ls_wR_factor_ref 0.1101
_reflns_number_gt 3375
_reflns_number_total 4167
_reflns_threshold_expression >2sigma(I)
_cod_data_source_file JSSC-2018-258-744.cif
_cod_data_source_block 3
_cod_original_cell_volume 1183.2(4)
_cod_original_sg_symbol_H-M P-1
_cod_database_code 1561292

loop_
_symmetry_equiv_pos_as_xyz
'x, y, z'
'-x, -y, -z'

loop_
_atom_site_label
_atom_site_type_symbol
_atom_site_fract_x
_atom_site_fract_y
_atom_site_fract_z
_atom_site_U_iso_or_equiv
_atom_site_adp_type
_atom_site_occupancy
_atom_site_symmetry_multiplicity
_atom_site_calc_flag
_atom_site_refinement_flags
_atom_site_disorder_assembly
_atom_site_disorder_group
Cu1 Cu 0.62287(4) 0.54254(4) 0.99057(3) 0.02014(14) Uani 1 1 d . . .
Cu2 Cu 1.0000 0.5000 1.0000 0.02639(17) Uani 1 2 d S . .
O3 O 1.0214(2) 0.6534(2) 0.9412(2) 0.0283(5) Uani 1 1 d . . .
O1 O 0.3932(3) 1.2783(2) 0.9462(2) 0.0302(6) Uani 1 1 d . . .
O4 O 0.8240(2) 0.6168(2) 0.9733(2) 0.0286(5) Uani 1 1 d . . .
O6 O 0.7121(2) 0.5568(3) 1.1620(2) 0.0319(6) Uani 1 1 d . . .
O2 O 0.6058(3) 1.3500(2) 0.9335(2) 0.0321(6) Uani 1 1 d . . .
O5 O 0.4965(2) 0.5065(3) 0.8173(2) 0.0314(6) Uani 1 1 d . . .
N1 N 0.8846(3) 0.3662(3) 0.8214(3) 0.0303(7) Uani 1 1 d . . .
N3 N 0.7131(3) 0.2502(3) 0.6345(3) 0.0361(7) Uani 1 1 d . . .
N2 N 0.8309(4) 0.2225(4) 0.6280(3) 0.0474(9) Uani 1 1 d . . .
C6 C 0.6018(4) 0.9475(3) 0.8379(3) 0.0238(7) Uani 1 1 d . . .
C12 C 0.9574(4) 0.9614(4) 0.8192(4) 0.0402(10) Uani 1 1 d . . .
H12 H 1.0248 1.0119 0.7987 0.048 Uiso 1 1 calc R . .
C15 C 0.9307(4) 0.2955(4) 0.7432(4) 0.0390(9) Uani 1 1 d . . .
H15 H 1.0253 0.2981 0.7687 0.047 Uiso 1 1 calc R . .
C13 C 0.8340(4) 0.9886(4) 0.8103(4) 0.0327(8) Uani 1 1 d . . .
H13 H 0.8188 1.0571 0.7834 0.039 Uiso 1 1 calc R . .
C16 C 0.7468(4) 0.3341(4) 0.7491(3) 0.0347(9) Uani 1 1 d . . .
H16 H 0.6830 0.3662 0.7755 0.042 Uiso 1 1 calc R . .
C17 C 0.5741(5) 0.1918(4) 0.5231(4) 0.0529(12) Uani 1 1 d . . .
H17A H 0.5889 0.2256 0.4617 0.063 Uiso 1 1 calc R . .
H17B H 0.5048 0.2244 0.5465 0.063 Uiso 1 1 calc R . .
C20 C 0.7209(4) 0.5313(3) 1.3472(3) 0.0271(8) Uani 1 1 d . . .
C9 C 0.7575(4) 0.8126(3) 0.8797(3) 0.0244(7) Uani 1 1 d . . .
H9 H 0.6900 0.7616 0.8997 0.029 Uiso 1 1 calc R . .
C8 C 0.7320(3) 0.9153(3) 0.8409(3) 0.0229(7) Uani 1 1 d . . .
C1 C 0.4964(4) 1.2572(3) 0.9220(3) 0.0244(7) Uani 1 1 d . . .
C14 C 0.9092(3) 0.6792(3) 0.9375(3) 0.0231(7) Uani 1 1 d . . .
C10 C 0.8816(3) 0.7850(3) 0.8890(3) 0.0234(7) Uani 1 1 d . . .
C2 C 0.4872(4) 1.1113(3) 0.8777(3) 0.0245(7) Uani 1 1 d . . .
C25 C 0.6676(4) 0.5519(4) 1.4369(3) 0.0359(9) Uani 1 1 d . . .
H25 H 0.5789 0.5626 1.4195 0.043 Uiso 1 1 calc R . .
C7 C 0.6088(3) 1.0825(3) 0.8760(3) 0.0231(7) Uani 1 1 d . . .
H7 H 0.6957 1.1546 0.9007 0.028 Uiso 1 1 calc R . .
C19 C 0.6392(4) 0.5278(3) 1.2213(3) 0.0254(7) Uani 1 1 d . . .
C21 C 0.8505(4) 0.5117(3) 1.3723(3) 0.0269(7) Uani 1 1 d . . .
H21 H 0.8855 0.4978 1.3110 0.032 Uiso 1 1 calc R . .
C11 C 0.9818(4) 0.8597(4) 0.8583(4) 0.0317(8) Uani 1 1 d . . .
H11 H 1.0652 0.8416 0.8640 0.038 Uiso 1 1 calc R . .
C3 C 0.3583(4) 1.0045(4) 0.8423(4) 0.0356(9) Uani 1 1 d . . .
H3 H 0.2777 1.0234 0.8459 0.043 Uiso 1 1 calc R . .
C5 C 0.4698(4) 0.8422(4) 0.7998(3) 0.0315(8) Uani 1 1 d . . .
H5 H 0.4628 0.7510 0.7725 0.038 Uiso 1 1 calc R . .
C4 C 0.3496(4) 0.8694(4) 0.8016(4) 0.0397(10) Uani 1 1 d . . .
H4 H 0.2622 0.7972 0.7753 0.048 Uiso 1 1 calc R . .
C24 C 0.7461(4) 0.5567(5) 1.5522(4) 0.0442(10) Uani 1 1 d . . .
H24 H 0.7114 0.5728 1.6137 0.053 Uiso 1 1 calc R . .
C23 C 0.8763(4) 0.5378(4) 1.5773(4) 0.0406(10) Uani 1 1 d . . .
H23 H 0.9287 0.5424 1.6561 0.049 Uiso 1 1 calc R . .
C22 C 0.9305(4) 0.5121(4) 1.4873(3) 0.0292(8) Uani 1 1 d . . .
C18 C 0.5117(6) 0.0395(6) 0.4652(6) 0.092(2) Uani 1 1 d . . .
H18A H 0.4185 0.0119 0.3962 0.110 Uiso 1 1 calc R . .
H18B H 0.5741 0.0105 0.4286 0.110 Uiso 1 1 calc R . .

loop_
_atom_site_aniso_label
_atom_site_aniso_U_11
_atom_site_aniso_U_22
_atom_site_aniso_U_33
_atom_site_aniso_U_23
_atom_site_aniso_U_13
_atom_site_aniso_U_12
Cu1 0.0180(2) 0.0205(2) 0.0253(2) 0.01206(18) 0.00847(17) 0.01003(17)
Cu2 0.0300(3) 0.0195(3) 0.0258(3) 0.0103(3) 0.0051(3) 0.0106(3)
O3 0.0233(12) 0.0293(13) 0.0431(15) 0.0213(12) 0.0160(11) 0.0163(10)
O1 0.0330(13) 0.0254(13) 0.0429(15) 0.0161(11) 0.0225(12) 0.0169(11)
O4 0.0237(12) 0.0305(13) 0.0422(15) 0.0222(12) 0.0163(11) 0.0148(10)
O6 0.0263(13) 0.0416(15) 0.0297(13) 0.0209(12) 0.0079(11) 0.0133(11)
O2 0.0321(13) 0.0251(13) 0.0492(16) 0.0180(12) 0.0229(12) 0.0155(11)
O5 0.0206(13) 0.0388(14) 0.0290(13) 0.0156(11) 0.0030(10) 0.0096(11)
N1 0.0335(17) 0.0244(16) 0.0253(16) 0.0077(13) 0.0074(14) 0.0087(13)
N3 0.0343(17) 0.0324(17) 0.0308(18) 0.0106(14) 0.0088(14) 0.0050(14)
N2 0.046(2) 0.047(2) 0.038(2) 0.0083(17) 0.0165(17) 0.0114(17)
C6 0.0274(18) 0.0223(17) 0.0266(18) 0.0126(15) 0.0116(15) 0.0134(14)
C12 0.037(2) 0.044(2) 0.062(3) 0.037(2) 0.030(2) 0.0185(18)
C15 0.035(2) 0.036(2) 0.041(2) 0.0146(19) 0.0138(19) 0.0091(18)
C13 0.034(2) 0.031(2) 0.048(2) 0.0287(18) 0.0202(18) 0.0176(16)
C16 0.035(2) 0.033(2) 0.029(2) 0.0084(17) 0.0103(17) 0.0098(17)
C17 0.046(3) 0.048(3) 0.038(2) 0.014(2) -0.003(2) 0.008(2)
C20 0.0239(17) 0.0239(18) 0.0263(19) 0.0111(15) 0.0029(15) 0.0067(14)
C9 0.0251(17) 0.0215(17) 0.0323(19) 0.0129(15) 0.0149(15) 0.0113(14)
C8 0.0221(17) 0.0210(17) 0.0289(18) 0.0110(14) 0.0116(15) 0.0112(14)
C1 0.0274(18) 0.0288(18) 0.0264(18) 0.0171(15) 0.0127(15) 0.0168(15)
C14 0.0216(17) 0.0209(17) 0.0260(18) 0.0104(14) 0.0082(15) 0.0082(14)
C10 0.0225(17) 0.0227(17) 0.0286(18) 0.0126(15) 0.0107(15) 0.0118(14)
C2 0.0290(18) 0.0216(17) 0.0291(19) 0.0125(15) 0.0133(15) 0.0153(15)
C25 0.030(2) 0.044(2) 0.035(2) 0.0173(18) 0.0106(17) 0.0194(18)
C7 0.0228(17) 0.0186(17) 0.0289(18) 0.0118(14) 0.0110(15) 0.0068(14)
C19 0.0270(19) 0.0204(17) 0.0247(18) 0.0086(14) 0.0053(15) 0.0105(14)
C21 0.0244(18) 0.0264(18) 0.0247(18) 0.0105(15) 0.0062(15) 0.0067(14)
C11 0.0256(18) 0.036(2) 0.045(2) 0.0233(18) 0.0179(17) 0.0166(16)
C3 0.0256(19) 0.030(2) 0.054(3) 0.0161(18) 0.0180(18) 0.0158(16)
C5 0.0287(19) 0.0232(18) 0.043(2) 0.0125(16) 0.0155(17) 0.0107(15)
C4 0.028(2) 0.0221(19) 0.064(3) 0.0135(19) 0.0200(19) 0.0061(16)
C24 0.043(2) 0.067(3) 0.031(2) 0.022(2) 0.0167(19) 0.030(2)
C23 0.042(2) 0.059(3) 0.030(2) 0.024(2) 0.0128(18) 0.030(2)
C22 0.0251(18) 0.0296(19) 0.0287(19) 0.0136(16) 0.0047(15) 0.0102(15)
C18 0.066(4) 0.070(4) 0.072(4) 0.032(3) -0.025(3) -0.012(3)

loop_
_atom_type_symbol
_atom_type_description
_atom_type_scat_dispersion_real
_atom_type_scat_dispersion_imag
_atom_type_scat_source
C C 0.0033 0.0016 'International Tables Vol C Tables 4.2.6.8 and 6.1.1.4'
H H 0.0000 0.0000 'International Tables Vol C Tables 4.2.6.8 and 6.1.1.4'
Cu Cu 0.3201 1.2651 'International Tables Vol C Tables 4.2.6.8 and 6.1.1.4'
N N 0.0061 0.0033 'International Tables Vol C Tables 4.2.6.8 and 6.1.1.4'
O O 0.0106 0.0060 'International Tables Vol C Tables 4.2.6.8 and 6.1.1.4'

loop_
_geom_angle_atom_site_label_1
_geom_angle_atom_site_label_2
_geom_angle_atom_site_label_3
_geom_angle
_geom_angle_site_symmetry_1
_geom_angle_site_symmetry_3
O2 Cu1 O6 87.38(11) 1_545 .
O2 Cu1 O1 168.82(10) 1_545 2_677
O6 Cu1 O1 90.25(11) . 2_677
O2 Cu1 O5 89.36(11) 1_545 .
O6 Cu1 O5 168.59(10) . .
O1 Cu1 O5 90.84(11) 2_677 .
O2 Cu1 O4 93.88(10) 1_545 .
O6 Cu1 O4 96.32(10) . .
O1 Cu1 O4 97.25(10) 2_677 .
O5 Cu1 O4 94.80(10) . .
O2 Cu1 Cu1 87.37(8) 1_545 2_667
O6 Cu1 Cu1 84.65(8) . 2_667
O1 Cu1 Cu1 81.52(8) 2_677 2_667
O5 Cu1 Cu1 84.29(8) . 2_667
O4 Cu1 Cu1 178.45(6) . 2_667
N1 Cu2 N1 180.000(1) 2_767 .
N1 Cu2 O3 91.50(11) 2_767 .
N1 Cu2 O3 88.50(11) . .
N1 Cu2 O3 88.50(11) 2_767 2_767
N1 Cu2 O3 91.50(11) . 2_767
O3 Cu2 O3 180.000(1) . 2_767
C14 O3 Cu2 102.21(19) . .
C1 O1 Cu1 126.5(2) . 2_677
C14 O4 Cu1 156.5(2) . .
C19 O6 Cu1 122.9(2) . .
C1 O2 Cu1 119.9(2) . 1_565
C19 O5 Cu1 122.2(2) 2_667 .
C16 N1 C15 103.4(3) . .
C16 N1 Cu2 127.9(3) . .
C15 N1 Cu2 128.5(3) . .
C16 N3 N2 110.1(3) . .
C16 N3 C17 128.6(4) . .
N2 N3 C17 121.3(3) . .
C15 N2 N3 102.2(3) . .
C7 C6 C5 118.1(3) . .
C7 C6 C8 121.5(3) . .
C5 C6 C8 120.3(3) . .
C13 C12 C11 120.5(3) . .
C13 C12 H12 119.8 . .
C11 C12 H12 119.8 . .
N2 C15 N1 114.4(4) . .
N2 C15 H15 122.8 . .
N1 C15 H15 122.8 . .
C12 C13 C8 120.9(3) . .
C12 C13 H13 119.5 . .
C8 C13 H13 119.5 . .
N3 C16 N1 109.9(3) . .
N3 C16 H16 125.0 . .
N1 C16 H16 125.0 . .
N3 C17 C18 113.5(4) . .
N3 C17 H17A 108.9 . .
C18 C17 H17A 108.9 . .
N3 C17 H17B 108.9 . .
C18 C17 H17B 108.9 . .
H17A C17 H17B 107.7 . .
C25 C20 C21 119.9(3) . .
C25 C20 C19 121.0(3) . .
C21 C20 C19 119.1(3) . .
C10 C9 C8 121.3(3) . .
C10 C9 H9 119.3 . .
C8 C9 H9 119.3 . .
C13 C8 C9 118.0(3) . .
C13 C8 C6 121.8(3) . .
C9 C8 C6 120.2(3) . .
O2 C1 O1 124.7(3) . .
O2 C1 C2 118.2(3) . .
O1 C1 C2 117.0(3) . .
O4 C14 O3 120.5(3) . .
O4 C14 C10 121.4(3) . .
O3 C14 C10 118.1(3) . .
C11 C10 C9 119.6(3) . .
C11 C10 C14 120.6(3) . .
C9 C10 C14 119.8(3) . .
C3 C2 C7 119.8(3) . .
C3 C2 C1 119.7(3) . .
C7 C2 C1 120.5(3) . .
C24 C25 C20 119.6(4) . .
C24 C25 H25 120.2 . .
C20 C25 H25 120.2 . .
C6 C7 C2 120.8(3) . .
C6 C7 H7 119.6 . .
C2 C7 H7 119.6 . .
O6 C19 O5 125.6(3) . 2_667
O6 C19 C20 117.0(3) . .
O5 C19 C20 117.5(3) 2_667 .
C20 C21 C22 121.7(3) . .
C20 C21 H21 119.2 . .
C22 C21 H21 119.2 . .
C12 C11 C10 119.7(3) . .
C12 C11 H11 120.2 . .
C10 C11 H11 120.2 . .
C2 C3 C4 119.8(3) . .
C2 C3 H3 120.1 . .
C4 C3 H3 120.1 . .
C4 C5 C6 121.5(3) . .
C4 C5 H5 119.2 . .
C6 C5 H5 119.2 . .
C5 C4 C3 119.9(3) . .
C5 C4 H4 120.0 . .
C3 C4 H4 120.0 . .
C25 C24 C23 120.3(4) . .
C25 C24 H24 119.8 . .
C23 C24 H24 119.8 . .
C24 C23 C22 121.4(3) . .
C24 C23 H23 119.3 . .
C22 C23 H23 119.3 . .
C23 C22 C21 117.0(3) . .
C23 C22 C22 121.7(4) . 2_768
C21 C22 C22 121.3(4) . 2_768
C18 C18 C17 121.9(7) 2_656 .
C18 C18 H18A 106.9 2_656 .
C17 C18 H18A 106.9 . .
C18 C18 H18B 106.9 2_656 .
C17 C18 H18B 106.9 . .
H18A C18 H18B 106.7 . .

loop_
_geom_bond_atom_site_label_1
_geom_bond_atom_site_label_2
_geom_bond_distance
_geom_bond_site_symmetry_2
Cu1 O2 1.956(2) 1_545
Cu1 O6 1.958(2) .
Cu1 O1 1.958(2) 2_677
Cu1 O5 1.977(2) .
Cu1 O4 2.160(2) .
Cu1 Cu1 2.6163(10) 2_667
Cu2 N1 1.996(3) 2_767
Cu2 N1 1.996(3) .
Cu2 O3 2.001(2) .
Cu2 O3 2.001(2) 2_767
O3 C14 1.267(4) .
O1 C1 1.266(4) .
O1 Cu1 1.958(2) 2_677
O4 C14 1.254(4) .
O6 C19 1.259(4) .
O2 C1 1.260(4) .
O2 Cu1 1.956(2) 1_565
O5 C19 1.259(4) 2_667
N1 C16 1.322(5) .
N1 C15 1.346(5) .
N3 C16 1.314(5) .
N3 N2 1.363(5) .
N3 C17 1.470(5) .
N2 C15 1.311(5) .
C6 C7 1.387(4) .
C6 C5 1.389(5) .
C6 C8 1.484(5) .
C12 C13 1.377(5) .
C12 C11 1.382(5) .
C12 H12 0.9300 .
C15 H15 0.9300 .
C13 C8 1.387(5) .
C13 H13 0.9300 .
C16 H16 0.9300 .
C17 C18 1.474(7) .
C17 H17A 0.9700 .
C17 H17B 0.9700 .
C20 C25 1.376(5) .
C20 C21 1.381(5) .
C20 C19 1.497(5) .
C9 C10 1.384(4) .
C9 C8 1.393(4) .
C9 H9 0.9300 .
C1 C2 1.495(4) .
C14 C10 1.497(4) .
C10 C11 1.382(5) .
C2 C3 1.382(5) .
C2 C7 1.392(4) .
C25 C24 1.374(5) .
C25 H25 0.9300 .
C7 H7 0.9300 .
C19 O5 1.259(4) 2_667
C21 C22 1.395(5) .
C21 H21 0.9300 .
C11 H11 0.9300 .
C3 C4 1.383(5) .
C3 H3 0.9300 .
C5 C4 1.371(5) .
C5 H5 0.9300 .
C4 H4 0.9300 .
C24 C23 1.383(5) .
C24 H24 0.9300 .
C23 C22 1.389(5) .
C23 H23 0.9300 .
C22 C22 1.498(7) 2_768
C18 C18 1.412(11) 2_656
C18 H18A 0.9700 .
C18 H18B 0.9700 .

loop_
_geom_torsion_atom_site_label_1
_geom_torsion_atom_site_label_2
_geom_torsion_atom_site_label_3
_geom_torsion_atom_site_label_4
_geom_torsion
_geom_torsion_site_symmetry_1
_geom_torsion_site_symmetry_2
_geom_torsion_site_symmetry_3
_geom_torsion_site_symmetry_4
N1 Cu2 O3 C14 -91.5(2) 2_767 . . .
N1 Cu2 O3 C14 88.5(2) . . . .
O3 Cu2 O3 C14 165(100) 2_767 . . .
O2 Cu1 O4 C14 126.6(6) 1_545 . . .
O6 Cu1 O4 C14 -145.6(6) . . . .
O1 Cu1 O4 C14 -54.5(6) 2_677 . . .
O5 Cu1 O4 C14 36.9(6) . . . .
Cu1 Cu1 O4 C14 -17(3) 2_667 . . .
O2 Cu1 O6 C19 -88.2(3) 1_545 . . .
O1 Cu1 O6 C19 80.8(3) 2_677 . . .
O5 Cu1 O6 C19 -14.7(7) . . . .
O4 Cu1 O6 C19 178.1(3) . . . .
Cu1 Cu1 O6 C19 -0.6(2) 2_667 . . .
O2 Cu1 O5 C19 93.4(3) 1_545 . . 2_667
O6 Cu1 O5 C19 20.0(6) . . . 2_667
O1 Cu1 O5 C19 -75.4(3) 2_677 . . 2_667
O4 Cu1 O5 C19 -172.8(2) . . . 2_667
Cu1 Cu1 O5 C19 5.9(2) 2_667 . . 2_667
N1 Cu2 N1 C16 -175(100) 2_767 . . .
O3 Cu2 N1 C16 -78.6(3) . . . .
O3 Cu2 N1 C16 101.4(3) 2_767 . . .
N1 Cu2 N1 C15 0(100) 2_767 . . .
O3 Cu2 N1 C15 95.7(3) . . . .
O3 Cu2 N1 C15 -84.3(3) 2_767 . . .
C16 N3 N2 C15 -0.5(4) . . . .
C17 N3 N2 C15 178.3(3) . . . .
N3 N2 C15 N1 0.2(4) . . . .
C16 N1 C15 N2 0.2(4) . . . .
Cu2 N1 C15 N2 -175.2(3) . . . .
C11 C12 C13 C8 0.3(6) . . . .
N2 N3 C16 N1 0.6(4) . . . .
C17 N3 C16 N1 -178.0(3) . . . .
C15 N1 C16 N3 -0.5(4) . . . .
Cu2 N1 C16 N3 174.9(2) . . . .
C16 N3 C17 C18 -122.1(5) . . . .
N2 N3 C17 C18 59.4(6) . . . .
C12 C13 C8 C9 -0.6(6) . . . .
C12 C13 C8 C6 177.0(3) . . . .
C10 C9 C8 C13 0.7(5) . . . .
C10 C9 C8 C6 -176.9(3) . . . .
C7 C6 C8 C13 -37.8(5) . . . .
C5 C6 C8 C13 144.1(4) . . . .
C7 C6 C8 C9 139.7(3) . . . .
C5 C6 C8 C9 -38.4(5) . . . .
Cu1 O2 C1 O1 -0.7(5) 1_565 . . .
Cu1 O2 C1 C2 179.8(2) 1_565 . . .
Cu1 O1 C1 O2 -1.1(5) 2_677 . . .
Cu1 O1 C1 C2 178.4(2) 2_677 . . .
Cu1 O4 C14 O3 -162.3(4) . . . .
Cu1 O4 C14 C10 17.4(8) . . . .
Cu2 O3 C14 O4 3.5(4) . . . .
Cu2 O3 C14 C10 -176.2(2) . . . .
C8 C9 C10 C11 -0.6(5) . . . .
C8 C9 C10 C14 176.7(3) . . . .
O4 C14 C10 C11 175.4(3) . . . .
O3 C14 C10 C11 -4.9(5) . . . .
O4 C14 C10 C9 -1.9(5) . . . .
O3 C14 C10 C9 177.8(3) . . . .
O2 C1 C2 C3 -168.3(3) . . . .
O1 C1 C2 C3 12.2(5) . . . .
O2 C1 C2 C7 14.0(5) . . . .
O1 C1 C2 C7 -165.5(3) . . . .
C21 C20 C25 C24 1.8(6) . . . .
C19 C20 C25 C24 -179.0(3) . . . .
C5 C6 C7 C2 0.9(5) . . . .
C8 C6 C7 C2 -177.2(3) . . . .
C3 C2 C7 C6 0.7(5) . . . .
C1 C2 C7 C6 178.4(3) . . . .
Cu1 O6 C19 O5 -3.9(5) . . . 2_667
Cu1 O6 C19 C20 174.6(2) . . . .
C25 C20 C19 O6 155.8(3) . . . .
C21 C20 C19 O6 -25.0(5) . . . .
C25 C20 C19 O5 -25.5(5) . . . 2_667
C21 C20 C19 O5 153.7(3) . . . 2_667
C25 C20 C21 C22 0.0(5) . . . .
C19 C20 C21 C22 -179.2(3) . . . .
C13 C12 C11 C10 -0.1(6) . . . .
C9 C10 C11 C12 0.3(6) . . . .
C14 C10 C11 C12 -177.0(3) . . . .
C7 C2 C3 C4 -2.1(6) . . . .
C1 C2 C3 C4 -179.8(3) . . . .
C7 C6 C5 C4 -1.2(5) . . . .
C8 C6 C5 C4 177.0(4) . . . .
C6 C5 C4 C3 -0.2(6) . . . .
C2 C3 C4 C5 1.9(6) . . . .
C20 C25 C24 C23 -1.5(6) . . . .
C25 C24 C23 C22 -0.7(7) . . . .
C24 C23 C22 C21 2.5(6) . . . .
C24 C23 C22 C22 -178.4(4) . . . 2_768
C20 C21 C22 C23 -2.1(5) . . . .
C20 C21 C22 C22 178.8(4) . . . 2_768
N3 C17 C18 C18 53.7(10) . . . 2_656

loop_
_platon_squeeze_void_nr
_platon_squeeze_void_average_x
_platon_squeeze_void_average_y
_platon_squeeze_void_average_z
_platon_squeeze_void_volume
_platon_squeeze_void_count_electrons
_platon_squeeze_void_content
1 0.000 0.000 0.500 144 16 ' '
